data_4503652
loop_
_publ_author_name
'Murata, Tsuyoshi'
'Morita, Yasushi'
'Yakiyama, Yumi'
'Yamamoto, Yosuke'
'Yamada, Satoru'
'Nishimura, Yoshie'
'Nakasuji, Kazuhiro'

_publ_section_title
;
 Hydrogen-Bond Architectures of Protonated 4,4&#x2032;-Biimidazolium
 Derivatives and Oligo(imidazolium)s in Charge-Transfer Salts with
 Tetracyanoquinodimethane
;
_journal_issue 8
_journal_name_full 'Crystal Growth &amp; Design'
_journal_page_first 3058
_journal_paper_doi 10.1021/cg800202n
_journal_volume 8
_journal_year 2008
_chemical_formula_moiety 'C14 H12 N4, C12 H4 N4, C1 H4 O1'
_chemical_formula_sum 'C40 H28 N12 O2 S2'
_chemical_formula_weight 772.86
_chemical_name_systematic
; 
 ? 
;
_space_group_IT_number 2
_symmetry_cell_setting triclinic
_symmetry_Int_Tables_number 2
_symmetry_space_group_name_Hall '-P 1'
_symmetry_space_group_name_H-M 'P -1'
_atom_sites_solution_hydrogens geom
_atom_sites_solution_primary direct
_atom_sites_solution_secondary difmap
_cell_angle_alpha 82.01(2)
_cell_angle_beta 80.33(2)
_cell_angle_gamma 72.434(19)
_cell_formula_units_Z 1
_cell_length_a 9.662(7)
_cell_length_b 10.205(8)
_cell_length_c 10.410(9)
_cell_measurement_reflns_used 2099
_cell_measurement_temperature 150(2)
_cell_measurement_theta_max 27.5
_cell_measurement_theta_min 6.1
_cell_volume 960.4(13)
_computing_cell_refinement CRYSTALCLEAR
_computing_data_collection CRYSTALCLEAR
_computing_data_reduction 'teXsan Ver. 1.11'
_computing_structure_refinement 'SHELXL-97 (Sheldrick, 1997)'
_computing_structure_solution SIR92
_diffrn_ambient_temperature 150(2)
_diffrn_detector_area_resol_mean 14.63
_diffrn_measured_fraction_theta_full 0.972
_diffrn_measured_fraction_theta_max 0.972
_diffrn_measurement_device_type 'Rigaku/MSC Mercury CCD'
_diffrn_measurement_method \w
_diffrn_radiation_monochromator graphite
_diffrn_radiation_source 'fine-focus sealed tube'
_diffrn_radiation_type MoK\a
_diffrn_radiation_wavelength 0.71070
_diffrn_reflns_av_R_equivalents 0.0000
_diffrn_reflns_av_sigmaI/netI 0.0760
_diffrn_reflns_limit_h_max 12
_diffrn_reflns_limit_h_min 0
_diffrn_reflns_limit_k_max 13
_diffrn_reflns_limit_k_min -12
_diffrn_reflns_limit_l_max 13
_diffrn_reflns_limit_l_min -13
_diffrn_reflns_number 4292
_diffrn_reflns_theta_full 27.47
_diffrn_reflns_theta_max 27.47
_diffrn_reflns_theta_min 6.06
_diffrn_standards_number 9610
_exptl_absorpt_coefficient_mu 0.192
_exptl_absorpt_correction_T_max 1.0000
_exptl_absorpt_correction_T_min 0.7237
_exptl_absorpt_correction_type multi-scan
_exptl_absorpt_process_details
;
    Higashi, T. (1995). Program for Absorption Correction.
    Rigaku Corporation, Tokyo, Japan.
;
_exptl_crystal_colour black
_exptl_crystal_density_diffrn 1.336
_exptl_crystal_density_method 'not measured'
_exptl_crystal_description platelet
_exptl_crystal_F_000 400
_exptl_crystal_size_max 0.300
_exptl_crystal_size_mid 0.100
_exptl_crystal_size_min 0.050
_refine_diff_density_max 0.480
_refine_diff_density_min -0.615
_refine_diff_density_rms 0.061
_refine_ls_extinction_method none
_refine_ls_goodness_of_fit_ref 0.971
_refine_ls_hydrogen_treatment noref
_refine_ls_matrix_type full
_refine_ls_number_parameters 253
_refine_ls_number_reflns 4292
_refine_ls_number_restraints 0
_refine_ls_restrained_S_all 0.971
_refine_ls_R_factor_all 0.0802
_refine_ls_R_factor_gt 0.0540
_refine_ls_shift/su_max 0.001
_refine_ls_shift/su_mean 0.000
_refine_ls_structure_factor_coef Fsqd
_refine_ls_weighting_details 'calc w=1/[\s^2^(Fo^2^)+(0.0714P)^2^+0.0000P] where P=(Fo^2^+2Fc^2^)/3'
_refine_ls_weighting_scheme calc
_refine_ls_wR_factor_gt 0.1370
_refine_ls_wR_factor_ref 0.1579
_reflns_number_gt 2816
_reflns_number_total 4292
_reflns_threshold_expression >2sigma(I)
_cod_data_source_file cg800202n-file002.cif
_cod_data_source_block 4a
_cod_depositor_comments
;
The following automatic conversions were performed:

'_exptl_absorpt_correction_type' value 'Multi-scan' changed to
'multi-scan' according to
/home/saulius/struct/CIF-dictionaries/cif_core.dic dictionary named
'cif_core.dic' version 2.4.1 from 2010-06-29.

Automatic conversion script
Id: cif_fix_values 1715 2011-07-08 13:25:40Z adriana 
;
_cod_database_code 4503652

loop_
_symmetry_equiv_pos_as_xyz
'x, y, z'
'-x, -y, -z'

loop_
_atom_site_label
_atom_site_type_symbol
_atom_site_fract_x
_atom_site_fract_y
_atom_site_fract_z
_atom_site_U_iso_or_equiv
_atom_site_adp_type
_atom_site_occupancy
_atom_site_symmetry_multiplicity
_atom_site_calc_flag
_atom_site_refinement_flags
S1 S 0.86738(9) 0.24580(9) 0.56914(8) 0.0411(2) Uani 0.81 1 d P
O1 O 1.18262(17) 0.10470(16) 0.68841(15) 0.0321(4) Uani 1 1 d .
N1 N 0.70799(18) 0.12905(19) 0.93115(18) 0.0260(4) Uani 1 1 d .
N2 N 0.93363(18) 0.09944(17) 0.84741(17) 0.0230(4) Uani 1 1 d .
N3 N 1.3990(2) 0.2002(2) 0.9721(2) 0.0373(5) Uani 1 1 d .
N4 N 1.0502(2) 0.1732(2) 1.2839(2) 0.0398(5) Uani 1 1 d .
N5 N 0.7768(2) 0.6700(2) 0.4843(2) 0.0359(5) Uani 1 1 d .
N6 N 0.4316(2) 0.6519(3) 0.8014(2) 0.0532(7) Uani 1 1 d .
C1 C 0.7951(2) 0.1541(2) 0.8229(2) 0.0234(4) Uani 1 1 d .
C2 C 0.9330(2) 0.0371(2) 0.9732(2) 0.0219(4) Uani 1 1 d .
C3 C 0.7911(2) 0.0566(2) 1.0264(2) 0.0251(4) Uani 1 1 d .
C4 C 0.7482(2) 0.2227(2) 0.7014(2) 0.0257(5) Uani 1 1 d .
C5 C 0.5807(2) 0.27513(17) 0.67779(16) 0.0400(4) Uani 1.50 1 d P
C6 C 0.6003(3) 0.3318(3) 0.5403(3) 0.0424(6) Uani 1 1 d .
C7 C 0.7362(3) 0.3214(3) 0.4794(2) 0.0396(6) Uani 1 1 d .
C8 C 1.2756(2) 0.2346(2) 1.0074(2) 0.0261(5) Uani 1 1 d .
C9 C 1.0827(2) 0.2191(2) 1.1801(2) 0.0270(5) Uani 1 1 d .
C10 C 1.1242(2) 0.2731(2) 1.0524(2) 0.0232(4) Uani 1 1 d .
C11 C 0.7474(2) 0.6329(2) 0.5924(2) 0.0268(5) Uani 1 1 d .
C12 C 0.5555(2) 0.6219(3) 0.7670(2) 0.0330(5) Uani 1 1 d .
C13 C 0.7072(2) 0.5860(2) 0.7226(2) 0.0255(5) Uani 1 1 d .
C14 C 1.0203(2) 0.3516(2) 0.9696(2) 0.0211(4) Uani 1 1 d .
C15 C 1.0639(2) 0.3996(2) 0.8388(2) 0.0233(4) Uani 1 1 d .
C16 C 0.8679(2) 0.3826(2) 1.0139(2) 0.0223(4) Uani 1 1 d .
C17 C 0.8118(2) 0.5092(2) 0.8055(2) 0.0214(4) Uani 1 1 d .
C18 C 0.9635(2) 0.4749(2) 0.7598(2) 0.0235(4) Uani 1 1 d .
C19 C 0.7676(2) 0.4585(2) 0.9348(2) 0.0231(4) Uani 1 1 d .
C20 C 1.2429(4) -0.0010(3) 0.6037(3) 0.0576(8) Uani 1 1 d .
H1 H 0.6039 0.1574 0.9413 0.026 Uiso 1 1 d .
H2 H 1.0188 0.1022 0.7875 0.023 Uiso 1 1 d .
H3 H 0.7559 0.0254 1.1139 0.027 Uiso 1 1 d .
H4 H 0.4930 0.2715 0.7356 0.021 Uiso 1 1 d .
H5 H 0.5183 0.3763 0.4942 0.046 Uiso 1 1 d .
H6 H 0.7565 0.3546 0.3887 0.044 Uiso 1 1 d .
H7 H 1.1661 0.3788 0.8057 0.025 Uiso 1 1 d .
H8 H 0.8353 0.3505 1.1014 0.023 Uiso 1 1 d .
H9 H 0.9960 0.5037 0.6721 0.025 Uiso 1 1 d .
H10 H 0.6656 0.4786 0.9660 0.024 Uiso 1 1 d .
H11 H 1.1886 0.1823 0.6471 0.046 Uiso 1 1 d .
H12 H 1.1894 0.0169 0.5314 0.066 Uiso 1 1 d .
H13 H 1.2358 -0.0877 0.6506 0.066 Uiso 1 1 d .
H14 H 1.3425 -0.0081 0.5738 0.066 Uiso 1 1 d .

loop_
_atom_site_aniso_label
_atom_site_aniso_U_11
_atom_site_aniso_U_22
_atom_site_aniso_U_33
_atom_site_aniso_U_23
_atom_site_aniso_U_13
_atom_site_aniso_U_12
S1 0.0380(4) 0.0554(5) 0.0300(4) 0.0057(3) -0.0123(3) -0.0137(4)
O1 0.0290(8) 0.0342(9) 0.0296(9) 0.0019(7) 0.0023(7) -0.0093(7)
N1 0.0154(8) 0.0326(10) 0.0282(10) 0.0020(8) -0.0052(7) -0.0054(7)
N2 0.0167(8) 0.0282(9) 0.0235(9) -0.0008(7) -0.0040(7) -0.0054(7)
N3 0.0209(10) 0.0478(13) 0.0383(12) -0.0001(10) -0.0041(8) -0.0043(9)
N4 0.0420(12) 0.0426(12) 0.0329(12) 0.0037(9) -0.0052(9) -0.0125(10)
N5 0.0287(10) 0.0462(12) 0.0302(11) 0.0057(9) -0.0034(8) -0.0112(9)
N6 0.0239(11) 0.0943(19) 0.0321(12) 0.0132(12) -0.0046(9) -0.0110(11)
C1 0.0190(10) 0.0236(10) 0.0276(11) -0.0022(8) -0.0054(8) -0.0049(8)
C2 0.0182(10) 0.0243(10) 0.0231(10) 0.0005(8) -0.0051(8) -0.0060(8)
C3 0.0192(10) 0.0288(11) 0.0251(11) 0.0027(8) -0.0051(8) -0.0045(8)
C4 0.0207(10) 0.0301(11) 0.0261(11) -0.0011(9) -0.0082(8) -0.0047(8)
C5 0.0490(10) 0.0406(9) 0.0258(8) 0.0083(7) -0.0120(7) -0.0070(8)
C6 0.0313(13) 0.0498(15) 0.0444(15) -0.0014(12) -0.0187(11) -0.0030(11)
C7 0.0452(15) 0.0421(14) 0.0292(13) 0.0039(11) -0.0102(11) -0.0093(11)
C8 0.0207(10) 0.0278(11) 0.0289(11) 0.0004(9) -0.0064(8) -0.0052(8)
C9 0.0234(11) 0.0272(11) 0.0299(12) -0.0014(9) -0.0060(9) -0.0057(8)
C10 0.0168(9) 0.0267(10) 0.0253(11) -0.0010(8) -0.0026(8) -0.0057(8)
C11 0.0187(10) 0.0348(12) 0.0270(12) -0.0001(9) -0.0047(8) -0.0083(9)
C12 0.0210(11) 0.0520(15) 0.0238(11) 0.0061(10) -0.0062(9) -0.0096(10)
C13 0.0188(10) 0.0358(12) 0.0227(11) 0.0010(9) -0.0044(8) -0.0099(9)
C14 0.0179(9) 0.0228(10) 0.0226(10) -0.0035(8) -0.0025(8) -0.0054(8)
C15 0.0149(9) 0.0300(11) 0.0244(11) -0.0047(8) 0.0013(8) -0.0067(8)
C16 0.0177(9) 0.0289(11) 0.0196(10) -0.0010(8) -0.0009(7) -0.0072(8)
C17 0.0186(9) 0.0250(10) 0.0219(10) -0.0027(8) -0.0045(8) -0.0070(8)
C18 0.0203(10) 0.0305(11) 0.0191(10) -0.0024(8) -0.0004(8) -0.0075(8)
C19 0.0164(9) 0.0311(11) 0.0227(10) -0.0033(8) -0.0018(8) -0.0081(8)
C20 0.062(2) 0.0537(18) 0.0506(19) -0.0109(14) 0.0069(15) -0.0118(15)

loop_
_atom_type_symbol
_atom_type_description
_atom_type_scat_dispersion_real
_atom_type_scat_dispersion_imag
_atom_type_scat_source
C C 0.0033 0.0016 'International Tables Vol C Tables 4.2.6.8 and 6.1.1.4'
H H 0.0000 0.0000 'International Tables Vol C Tables 4.2.6.8 and 6.1.1.4'
N N 0.0061 0.0033 'International Tables Vol C Tables 4.2.6.8 and 6.1.1.4'
S S 0.1246 0.1234 'International Tables Vol C Tables 4.2.6.8 and 6.1.1.4'
O O 0.0106 0.0060 'International Tables Vol C Tables 4.2.6.8 and 6.1.1.4'

loop_
_geom_angle_atom_site_label_1
_geom_angle_atom_site_label_2
_geom_angle_atom_site_label_3
_geom_angle
_geom_angle_site_symmetry_3
C7 S1 C4 92.50(14) .
C20 O1 H11 109.4 .
C1 N1 C3 109.78(18) .
C1 N1 H1 125.30 .
C3 N1 H1 124.93 .
C1 N2 C2 108.88(17) .
C1 N2 H2 125.77 .
C2 N2 H2 125.34 .
N1 C1 N2 107.52(19) .
N1 C1 C4 125.90(19) .
N2 C1 C4 126.5(2) .
C3 C2 N2 107.34(17) .
C3 C2 C2 130.6(2) 2_757
N2 C2 C2 122.1(2) 2_757
C2 C3 N1 106.47(19) .
C2 C3 H3 126.6 .
N1 C3 H3 126.9 .
C1 C4 C5 123.17(18) .
C1 C4 S1 122.18(17) .
C5 C4 S1 114.56(15) .
C6 C5 C4 98.81(17) .
C6 C5 H4 130.30 .
C4 C5 H4 130.90 .
C7 C6 C5 118.9(2) .
C7 C6 H5 119.6 .
C5 C6 H5 121.5 .
C6 C7 S1 115.2(2) .
C6 C7 H6 122.9 .
S1 C7 H6 121.9 .
N3 C8 C10 178.4(2) .
N4 C9 C10 179.0(3) .
C9 C10 C8 115.93(19) .
C9 C10 C14 122.33(19) .
C8 C10 C14 121.5(2) .
N5 C11 C13 177.7(2) .
N6 C12 C13 179.0(3) .
C11 C13 C12 115.82(19) .
C11 C13 C17 122.45(19) .
C12 C13 C17 121.7(2) .
C10 C14 C16 120.88(19) .
C10 C14 C15 121.60(18) .
C16 C14 C15 117.50(18) .
C18 C15 C14 121.28(19) .
C18 C15 H7 119.4 .
C14 C15 H7 119.4 .
C19 C16 C14 121.06(19) .
C19 C16 H8 119.6 .
C14 C16 H8 119.29 .
C18 C17 C13 121.05(19) .
C18 C17 C19 117.75(18) .
C13 C17 C19 121.13(18) .
C15 C18 C17 121.11(19) .
C15 C18 H9 119.3 .
C17 C18 H9 119.6 .
C16 C19 C17 121.25(18) .
C16 C19 H10 120.1 .
C17 C19 H10 118.7 .
O1 C20 H12 110.1 .
O1 C20 H13 109.1 .
H12 C20 H13 108.3 .
O1 C20 H14 110.6 .
H12 C20 H14 110.0 .
H13 C20 H14 108.7 .

loop_
_geom_bond_atom_site_label_1
_geom_bond_atom_site_label_2
_geom_bond_distance
_geom_bond_site_symmetry_2
S1 C7 1.638(3) .
S1 C4 1.679(3) .
O1 C20 1.411(3) .
O1 H11 0.8602 .
N1 C1 1.332(3) .
N1 C3 1.371(3) .
N1 H1 0.9502 .
N2 C1 1.339(3) .
N2 C2 1.374(3) .
N2 H2 0.9508 .
N3 C8 1.147(3) .
N4 C9 1.149(3) .
N5 C11 1.153(3) .
N6 C12 1.149(3) .
C1 C4 1.432(3) .
C2 C3 1.356(3) .
C2 C2 1.447(4) 2_757
C3 H3 0.962 .
C4 C5 1.593(3) .
C5 C6 1.471(3) .
C5 H4 0.9607 .
C6 C7 1.339(4) .
C6 H5 0.956 .
C7 H6 0.966 .
C8 C10 1.410(3) .
C9 C10 1.408(3) .
C10 C14 1.417(3) .
C11 C13 1.404(3) .
C12 C13 1.412(3) .
C13 C17 1.416(3) .
C14 C16 1.419(3) .
C14 C15 1.420(3) .
C15 C18 1.360(3) .
C15 H7 0.958 .
C16 C19 1.362(3) .
C16 H8 0.959 .
C17 C18 1.414(3) .
C17 C19 1.417(3) .
C18 H9 0.951 .
C19 H10 0.954 .
C20 H12 0.950 .
C20 H13 0.964 .
C20 H14 0.944 .

loop_
_geom_torsion_atom_site_label_1
_geom_torsion_atom_site_label_2
_geom_torsion_atom_site_label_3
_geom_torsion_atom_site_label_4
_geom_torsion
_geom_torsion_site_symmetry_1
_geom_torsion_site_symmetry_4
C3 N1 C1 N2 -0.4(2) . .
C3 N1 C1 C4 177.6(2) . .
C2 N2 C1 N1 0.9(2) . .
C2 N2 C1 C4 -177.06(19) . .
C1 N2 C2 C3 -1.1(2) . .
C1 N2 C2 C2 177.0(2) . 2_757
N2 C2 C3 N1 0.8(2) . .
C2 C2 C3 N1 -177.1(3) 2_757 .
C1 N1 C3 C2 -0.2(2) . .
N1 C1 C4 C5 -2.2(3) . .
N2 C1 C4 C5 175.42(18) . .
N1 C1 C4 S1 -178.49(17) . .
N2 C1 C4 S1 -0.9(3) . .
C7 S1 C4 C1 178.53(19) . .
C7 S1 C4 C5 1.95(17) . .
C1 C4 C5 C6 -178.8(2) . .
S1 C4 C5 C6 -2.3(2) . .
C4 C5 C6 C7 1.7(3) . .
C5 C6 C7 S1 -0.5(3) . .
C4 S1 C7 C6 -0.9(2) . .
C9 C10 C14 C16 1.8(3) . .
C8 C10 C14 C16 176.21(18) . .
C9 C10 C14 C15 -176.83(19) . .
C8 C10 C14 C15 -2.4(3) . .
C10 C14 C15 C18 179.9(2) . .
C16 C14 C15 C18 1.3(3) . .
C10 C14 C16 C19 179.75(19) . .
C15 C14 C16 C19 -1.6(3) . .
C11 C13 C17 C18 -0.6(3) . .
C12 C13 C17 C18 -179.5(2) . .
C11 C13 C17 C19 -177.5(2) . .
C12 C13 C17 C19 3.6(3) . .
C14 C15 C18 C17 0.6(3) . .
C13 C17 C18 C15 -179.1(2) . .
C19 C17 C18 C15 -2.2(3) . .
C14 C16 C19 C17 0.0(3) . .
C18 C17 C19 C16 1.9(3) . .
C13 C17 C19 C16 178.8(2) . .
